data_4344289
loop_
_publ_author_name
'von Ahsen, B.'
'Koeckerling, M.'
'Bach, C.'
'Berkei, M.'
'Aubke, F.'
'Haegele, G.'
'Willner, H.'

_publ_section_title
;
 Cationic carbonyl complexes of rhodium(I) and rhodium(III): syntheses,
 vibrational spectra, NMR studies and molecular structures of
 tetrakis(carbonyl) rhodium(I) heptachlorodialuminate and - gallate, (Rh
 (C O)4) (Al2 Cl7) and (Rh (C O)4) (Ga2 Cl7)
;
_journal_name_full 'Inorganic Chemistry'
_journal_page_first 3801
_journal_page_last 3814
_journal_volume 42
_journal_year 2003
_chemical_formula_sum 'C4 Cl7 Ga2 O4 Rh'
_chemical_name_systematic '(Rh (C O)4) (Ga2 Cl7)'
_space_group_IT_number 2
_symmetry_space_group_name_Hall '-P 1'
_symmetry_space_group_name_H-M 'P -1'
_cell_angle_alpha 77.38
_cell_angle_beta 76.13
_cell_angle_gamma 65.61
_cell_formula_units_Z 2
_cell_length_a 9.649
_cell_length_b 9.624
_cell_length_c 10.133
_cell_volume 824.373
_citation_journal_id_ASTM INOCAJ
_cod_data_source_file vonAhsen_INOCAJ_2003_950.cif
_cod_data_source_block C4Cl7Ga2O4Rh1
_cod_original_cell_volume 824.3734
_cod_original_formula_sum 'C4 Cl7 Ga2 O4 Rh1'
_cod_database_code 4344289

loop_
_symmetry_equiv_pos_as_xyz
x,y,z
-x,-y,-z

loop_
_atom_site_label
_atom_site_type_symbol
_atom_site_fract_x
_atom_site_fract_y
_atom_site_fract_z
_atom_site_occupancy
_atom_site_U_iso_or_equiv
Cl3 Cl-1 0.2543 0.362 0.6418 1 0.0
Cl7 Cl-1 0.2477 0.9846 0.1754 1 0.0
C2 C 0.2169 0.3527 -0.0197 1 0.0
Rh2 Rh+1 0.5 0 0.5 1 0.0
Rh1 Rh+1 0 0.5 0 1 0.0
O2 O 0.3404 0.2736 -0.0348 1 0.0
C3 C 0.4716 -0.0301 0.7003 1 0.0
C1 C 0.0625 0.65 -0.1399 1 0.0
Cl6 Cl-1 -0.0731 0.891 0.1522 1 0.0
O3 O 0.4492 -0.0493 0.8166 1 0.0
O4 O 0.1803 -0.0123 0.5235 1 0.0
Cl2 Cl-1 0.535 0.3845 0.3418 1 0.0
Cl4 Cl-1 0.1871 0.3442 0.3184 1 0.0
Ga1 Ga+3 0.29576 0.43323 0.42452 1 0.0
O1 O 0.0996 0.7327 -0.2211 1 0.0
Cl1 Cl-1 0.1646 0.6939 0.4034 1 0.0
C4 C 0.2967 -0.0055 0.5128 1 0.0
Ga2 Ga+3 0.16495 0.80915 0.17485 1 0.0
Cl5 Cl-1 0.3183 0.6366 0.0495 1 0.0
